data_7054557
loop_
_publ_author_name
'Dar, Aijaz A.'
'Mallick, Abhijit'
'Murugavel, Ramaswamy'

_publ_section_title
;
 Synthetic strategies to achieve further-functionalised monoaryl phosphate
 primary building units: crystal structures and solid-state aggregation
 behavior
;
_journal_issue 2
_journal_name_full 'New J. Chem.'
_journal_page_first 1186
_journal_paper_doi 10.1039/C4NJ01614A
_journal_volume 39
_journal_year 2015
_chemical_formula_moiety 'C20 H27 O4 P'
_chemical_formula_sum 'C20 H27 O4 P'
_chemical_formula_weight 362.39
_chemical_name_systematic
;
 ?
;
_space_group_IT_number 15
_symmetry_cell_setting monoclinic
_symmetry_space_group_name_Hall '-C 2yc'
_symmetry_space_group_name_H-M 'C 1 2/c 1'
_atom_sites_solution_hydrogens geom
_atom_sites_solution_primary direct
_atom_sites_solution_secondary difmap
_audit_creation_method SHELXL-97
_audit_update_record
;
2014-11-19 deposited with the CCDC.
2014-11-24 downloaded from the CCDC.
;
_cell_angle_alpha 90.00
_cell_angle_beta 90.834(8)
_cell_angle_gamma 90.00
_cell_formula_units_Z 8
_cell_length_a 33.710(16)
_cell_length_b 6.824(3)
_cell_length_c 17.253(8)
_cell_measurement_temperature 150(2)
_cell_volume 3968(3)
_computing_structure_refinement 'SHELXL-97 (Sheldrick, 1997)'
_diffrn_ambient_temperature 150(2)
_diffrn_measured_fraction_theta_full 0.998
_diffrn_measured_fraction_theta_max 0.998
_diffrn_radiation_monochromator graphite
_diffrn_radiation_source 'fine-focus sealed tube'
_diffrn_radiation_type MoK\a
_diffrn_radiation_wavelength 0.71075
_diffrn_reflns_av_R_equivalents 0.0362
_diffrn_reflns_av_unetI/netI 0.0310
_diffrn_reflns_limit_h_max 37
_diffrn_reflns_limit_h_min -40
_diffrn_reflns_limit_k_max 8
_diffrn_reflns_limit_k_min -8
_diffrn_reflns_limit_l_max 17
_diffrn_reflns_limit_l_min -20
_diffrn_reflns_number 14827
_diffrn_reflns_theta_full 25.50
_diffrn_reflns_theta_max 25.50
_diffrn_reflns_theta_min 2.64
_exptl_absorpt_coefficient_mu 0.159
_exptl_absorpt_correction_T_max 0.9690
_exptl_absorpt_correction_T_min 0.9690
_exptl_absorpt_correction_type multi-scan
_exptl_absorpt_process_details 'NUMABS (Rigaku, 1999)'
_exptl_crystal_colour Colorless
_exptl_crystal_density_diffrn 1.213
_exptl_crystal_density_method 'not measured'
_exptl_crystal_description Needle
_exptl_crystal_F_000 1552
_exptl_crystal_size_max 0.20
_exptl_crystal_size_mid 0.20
_exptl_crystal_size_min 0.20
_refine_diff_density_max 0.798
_refine_diff_density_min -0.361
_refine_diff_density_rms 0.084
_refine_ls_extinction_method none
_refine_ls_goodness_of_fit_ref 1.143
_refine_ls_hydrogen_treatment mixed
_refine_ls_matrix_type full
_refine_ls_number_parameters 226
_refine_ls_number_reflns 3692
_refine_ls_number_restraints 0
_refine_ls_restrained_S_all 1.143
_refine_ls_R_factor_all 0.0700
_refine_ls_R_factor_gt 0.0667
_refine_ls_shift/su_max 0.000
_refine_ls_shift/su_mean 0.000
_refine_ls_structure_factor_coef Fsqd
_refine_ls_weighting_details 'calc w=1/[\s^2^(Fo^2^)+(0.0734P)^2^+7.8369P] where P=(Fo^2^+2Fc^2^)/3'
_refine_ls_weighting_scheme calc
_refine_ls_wR_factor_gt 0.1676
_refine_ls_wR_factor_ref 0.1702
_reflns_number_gt 3510
_reflns_number_total 3692
_reflns_threshold_expression >2sigma(I)
_cod_data_source_file c4nj01614a2.cif
_cod_data_source_block Compound5
_cod_depositor_comments
;
The following automatic conversions were performed:

'_exptl_absorpt_correction_type' value 'Multi-scan' changed to
'multi-scan' according to
/usr/data/users/saulius/crontab/automatic-downloads/rss-feeds/RSC/lib/dictionaries/cif_core.dic
dictionary named 'cif_core.dic' version 2.4.2 from 2011-04-26.

Automatic conversion script
Id: cif_fix_values 2935 2014-11-11 08:27:57Z andrius 

 Adding full bibliography for 7054554--7054560.cif.
;
_cod_original_sg_symbol_H-M 'C 2/c'
_cod_database_code 7054557

loop_
_symmetry_equiv_pos_as_xyz
'x, y, z'
'-x, y, -z+1/2'
'x+1/2, y+1/2, z'
'-x+1/2, y+1/2, -z+1/2'
'-x, -y, -z'
'x, -y, z-1/2'
'-x+1/2, -y+1/2, -z'
'x+1/2, -y+1/2, z-1/2'

loop_
_atom_site_label
_atom_site_type_symbol
_atom_site_fract_x
_atom_site_fract_y
_atom_site_fract_z
_atom_site_U_iso_or_equiv
_atom_site_adp_type
_atom_site_occupancy
_atom_site_symmetry_multiplicity
_atom_site_calc_flag
_atom_site_refinement_flags
P1 P 0.44621(2) -0.45493(10) 0.58210(4) 0.0282(2) Uani 1 1 d .
O1 O 0.40407(5) -0.4480(3) 0.62091(10) 0.0306(4) Uani 1 1 d .
O3 O 0.47125(5) -0.5391(3) 0.65193(11) 0.0356(5) Uani 1 1 d .
O4 O 0.44309(6) -0.6223(3) 0.52062(10) 0.0340(5) Uani 1 1 d .
O2 O 0.45957(6) -0.2732(3) 0.54791(13) 0.0436(5) Uani 1 1 d .
C4 C 0.33158(8) 0.0455(4) 0.64381(15) 0.0297(6) Uani 1 1 d .
C3 C 0.35880(8) -0.0082(4) 0.70202(15) 0.0329(6) Uani 1 1 d .
H3 H 0.3602 0.0680 0.7481 0.040 Uiso 1 1 calc R
C5 C 0.33040(8) -0.0679(4) 0.57640(15) 0.0292(6) Uani 1 1 d .
H5 H 0.3122 -0.0333 0.5361 0.035 Uiso 1 1 calc R
C13 C 0.30431(8) 0.2148(4) 0.65391(15) 0.0312(6) Uani 1 1 d .
C1 C 0.38108(8) -0.2756(4) 0.62664(15) 0.0279(6) Uani 1 1 d .
C18 C 0.26567(9) 0.2092(4) 0.62450(18) 0.0384(7) Uani 1 1 d .
H18 H 0.2568 0.0969 0.5967 0.046 Uiso 1 1 calc R
C7 C 0.35250(8) -0.3479(4) 0.49192(15) 0.0318(6) Uani 1 1 d .
H7 H 0.3696 -0.4664 0.4991 0.038 Uiso 1 1 calc R
C14 C 0.31673(9) 0.3825(4) 0.69384(16) 0.0354(6) Uani 1 1 d .
H14 H 0.3431 0.3899 0.7139 0.042 Uiso 1 1 calc R
C6 C 0.35482(8) -0.2294(4) 0.56616(14) 0.0275(6) Uani 1 1 d .
C17 C 0.23988(9) 0.3647(5) 0.63511(19) 0.0434(7) Uani 1 1 d .
H17 H 0.2136 0.3583 0.6149 0.052 Uiso 1 1 calc R
C15 C 0.29095(10) 0.5380(4) 0.70448(18) 0.0432(7) Uani 1 1 d .
H15 H 0.2997 0.6510 0.7320 0.052 Uiso 1 1 calc R
C10 C 0.41198(9) -0.2250(5) 0.76072(16) 0.0409(7) Uani 1 1 d .
H10 H 0.4268 -0.3447 0.7444 0.049 Uiso 1 1 calc R
C2 C 0.38382(8) -0.1684(4) 0.69504(15) 0.0320(6) Uani 1 1 d .
C11 C 0.38949(10) -0.2748(5) 0.83323(18) 0.0488(8) Uani 1 1 d .
H11A H 0.4083 -0.3118 0.8745 0.073 Uiso 1 1 calc R
H11B H 0.3714 -0.3843 0.8225 0.073 Uiso 1 1 calc R
H11C H 0.3742 -0.1604 0.8497 0.073 Uiso 1 1 calc R
C8 C 0.31088(10) -0.4178(6) 0.4733(2) 0.0544(9) Uani 1 1 d .
H8A H 0.3110 -0.4943 0.4252 0.082 Uiso 1 1 calc R
H8B H 0.2933 -0.3044 0.4668 0.082 Uiso 1 1 calc R
H8C H 0.3014 -0.4998 0.5158 0.082 Uiso 1 1 calc R
C16 C 0.25259(10) 0.5300(5) 0.67537(19) 0.0439(7) Uani 1 1 d .
H16 H 0.2350 0.6369 0.6829 0.053 Uiso 1 1 calc R
C19 C 0.51295(9) -0.5816(6) 0.63997(19) 0.0515(9) Uani 1 1 d .
H19A H 0.5248 -0.6327 0.6881 0.077 Uiso 1 1 calc R
H19B H 0.5267 -0.4613 0.6250 0.077 Uiso 1 1 calc R
H19C H 0.5155 -0.6795 0.5988 0.077 Uiso 1 1 calc R
C9 C 0.36923(14) -0.2297(6) 0.4257(2) 0.0637(11) Uani 1 1 d .
H9A H 0.3679 -0.3074 0.3780 0.096 Uiso 1 1 calc R
H9B H 0.3969 -0.1959 0.4375 0.096 Uiso 1 1 calc R
H9C H 0.3537 -0.1095 0.4189 0.096 Uiso 1 1 calc R
C12 C 0.44217(12) -0.0635(8) 0.7767(3) 0.0848(16) Uani 1 1 d .
H12A H 0.4601 -0.1041 0.8190 0.127 Uiso 1 1 calc R
H12B H 0.4283 0.0568 0.7916 0.127 Uiso 1 1 calc R
H12C H 0.4575 -0.0391 0.7299 0.127 Uiso 1 1 calc R
C20 C 0.43423(14) -0.8224(5) 0.5413(2) 0.0649(11) Uani 1 1 d .
H20A H 0.4335 -0.9036 0.4945 0.097 Uiso 1 1 calc R
H20B H 0.4084 -0.8278 0.5665 0.097 Uiso 1 1 calc R
H20C H 0.4548 -0.8717 0.5770 0.097 Uiso 1 1 calc R

loop_
_atom_site_aniso_label
_atom_site_aniso_U_11
_atom_site_aniso_U_22
_atom_site_aniso_U_33
_atom_site_aniso_U_23
_atom_site_aniso_U_13
_atom_site_aniso_U_12
P1 0.0321(4) 0.0231(4) 0.0297(4) 0.0014(3) 0.0031(3) 0.0014(3)
O1 0.0333(10) 0.0252(10) 0.0336(10) 0.0037(7) 0.0050(8) 0.0039(8)
O3 0.0320(10) 0.0448(12) 0.0300(10) -0.0035(8) -0.0018(8) 0.0056(9)
O4 0.0465(11) 0.0286(10) 0.0268(9) -0.0016(8) -0.0019(8) 0.0045(9)
O2 0.0458(12) 0.0275(11) 0.0581(13) 0.0077(9) 0.0177(10) 0.0017(9)
C4 0.0287(13) 0.0280(14) 0.0324(13) -0.0002(11) 0.0037(10) -0.0010(11)
C3 0.0339(14) 0.0355(15) 0.0294(13) -0.0059(11) 0.0012(11) -0.0013(12)
C5 0.0292(13) 0.0288(14) 0.0294(13) 0.0018(11) -0.0019(10) -0.0014(11)
C13 0.0322(14) 0.0297(14) 0.0320(14) 0.0014(11) 0.0057(11) -0.0005(11)
C1 0.0292(13) 0.0265(13) 0.0281(13) 0.0010(10) 0.0025(10) 0.0013(11)
C18 0.0347(15) 0.0341(16) 0.0465(17) -0.0022(13) 0.0014(12) -0.0021(12)
C7 0.0388(15) 0.0275(14) 0.0290(13) -0.0015(11) -0.0029(11) 0.0001(12)
C14 0.0363(15) 0.0320(15) 0.0381(15) -0.0042(12) 0.0055(12) -0.0025(12)
C6 0.0321(14) 0.0237(13) 0.0268(13) 0.0009(10) 0.0019(10) -0.0030(10)
C17 0.0333(15) 0.0422(18) 0.0548(18) 0.0033(15) 0.0039(13) 0.0065(13)
C15 0.0502(19) 0.0325(16) 0.0470(17) -0.0070(13) 0.0116(14) -0.0008(13)
C10 0.0378(16) 0.056(2) 0.0293(14) -0.0027(13) -0.0056(12) 0.0100(14)
C2 0.0294(14) 0.0388(15) 0.0277(13) 0.0012(11) 0.0021(10) 0.0008(12)
C11 0.055(2) 0.057(2) 0.0341(16) 0.0058(14) -0.0061(14) 0.0038(16)
C8 0.055(2) 0.062(2) 0.0466(19) -0.0180(17) -0.0031(15) -0.0116(17)
C16 0.0438(18) 0.0348(16) 0.0535(19) -0.0002(14) 0.0131(14) 0.0088(13)
C19 0.0323(16) 0.078(3) 0.0441(18) -0.0076(17) -0.0044(13) 0.0095(16)
C9 0.094(3) 0.058(2) 0.0394(18) -0.0060(16) 0.0165(18) -0.019(2)
C12 0.052(2) 0.123(4) 0.078(3) 0.037(3) -0.029(2) -0.033(3)
C20 0.107(3) 0.0299(17) 0.057(2) 0.0006(16) -0.017(2) -0.0151(19)

loop_
_atom_type_symbol
_atom_type_description
_atom_type_scat_dispersion_real
_atom_type_scat_dispersion_imag
_atom_type_scat_source
C C 0.0033 0.0016 'International Tables Vol C Tables 4.2.6.8 and 6.1.1.4'
H H 0.0000 0.0000 'International Tables Vol C Tables 4.2.6.8 and 6.1.1.4'
O O 0.0106 0.0060 'International Tables Vol C Tables 4.2.6.8 and 6.1.1.4'
P P 0.1023 0.0942 'International Tables Vol C Tables 4.2.6.8 and 6.1.1.4'

loop_
_geom_angle_atom_site_label_1
_geom_angle_atom_site_label_2
_geom_angle_atom_site_label_3
_geom_angle
O2 P1 O4 111.60(12)
O2 P1 O3 117.32(13)
O4 P1 O3 106.50(11)
O2 P1 O1 115.71(11)
O4 P1 O1 104.94(11)
O3 P1 O1 99.36(10)
C1 O1 P1 123.51(16)
C19 O3 P1 118.34(18)
C20 O4 P1 122.4(2)
C5 C4 C3 117.6(2)
C5 C4 C13 121.2(2)
C3 C4 C13 121.3(2)
C2 C3 C4 122.5(2)
C2 C3 H3 118.8
C4 C3 H3 118.8
C6 C5 C4 122.4(2)
C6 C5 H5 118.8
C4 C5 H5 118.8
C18 C13 C14 118.3(3)
C18 C13 C4 120.8(3)
C14 C13 C4 120.8(2)
C2 C1 C6 123.3(2)
C2 C1 O1 117.9(2)
C6 C1 O1 118.6(2)
C17 C18 C13 121.1(3)
C17 C18 H18 119.5
C13 C18 H18 119.5
C8 C7 C9 111.2(3)
C8 C7 C6 112.6(2)
C9 C7 C6 109.7(2)
C8 C7 H7 107.7
C9 C7 H7 107.7
C6 C7 H7 107.7
C15 C14 C13 120.6(3)
C15 C14 H14 119.7
C13 C14 H14 119.7
C5 C6 C1 117.1(2)
C5 C6 C7 120.5(2)
C1 C6 C7 122.4(2)
C18 C17 C16 119.9(3)
C18 C17 H17 120.1
C16 C17 H17 120.1
C16 C15 C14 120.5(3)
C16 C15 H15 119.8
C14 C15 H15 119.8
C11 C10 C2 111.1(3)
C11 C10 C12 110.8(3)
C2 C10 C12 111.1(3)
C11 C10 H10 107.9
C2 C10 H10 107.9
C12 C10 H10 107.9
C3 C2 C1 117.1(2)
C3 C2 C10 120.7(2)
C1 C2 C10 122.2(3)
C10 C11 H11A 109.5
C10 C11 H11B 109.5
H11A C11 H11B 109.5
C10 C11 H11C 109.5
H11A C11 H11C 109.5
H11B C11 H11C 109.5
C7 C8 H8A 109.5
C7 C8 H8B 109.5
H8A C8 H8B 109.5
C7 C8 H8C 109.5
H8A C8 H8C 109.5
H8B C8 H8C 109.5
C15 C16 C17 119.6(3)
C15 C16 H16 120.2
C17 C16 H16 120.2
O3 C19 H19A 109.5
O3 C19 H19B 109.5
H19A C19 H19B 109.5
O3 C19 H19C 109.5
H19A C19 H19C 109.5
H19B C19 H19C 109.5
C7 C9 H9A 109.5
C7 C9 H9B 109.5
H9A C9 H9B 109.5
C7 C9 H9C 109.5
H9A C9 H9C 109.5
H9B C9 H9C 109.5
C10 C12 H12A 109.5
C10 C12 H12B 109.5
H12A C12 H12B 109.5
C10 C12 H12C 109.5
H12A C12 H12C 109.5
H12B C12 H12C 109.5
O4 C20 H20A 109.5
O4 C20 H20B 109.5
H20A C20 H20B 109.5
O4 C20 H20C 109.5
H20A C20 H20C 109.5
H20B C20 H20C 109.5

loop_
_geom_bond_atom_site_label_1
_geom_bond_atom_site_label_2
_geom_bond_distance
P1 O2 1.448(2)
P1 O4 1.561(2)
P1 O3 1.570(2)
P1 O1 1.580(2)
O1 C1 1.413(3)
O3 C19 1.453(3)
O4 C20 1.444(4)
C4 C5 1.397(4)
C4 C3 1.399(4)
C4 C13 1.488(4)
C3 C2 1.387(4)
C3 H3 0.9500
C5 C6 1.388(4)
C5 H5 0.9500
C13 C18 1.391(4)
C13 C14 1.397(4)
C1 C2 1.391(4)
C1 C6 1.395(4)
C18 C17 1.386(4)
C18 H18 0.9500
C7 C8 1.512(4)
C7 C9 1.514(4)
C7 C6 1.516(4)
C7 H7 1.0000
C14 C15 1.386(4)
C14 H14 0.9500
C17 C16 1.389(5)
C17 H17 0.9500
C15 C16 1.381(5)
C15 H15 0.9500
C10 C11 1.511(4)
C10 C2 1.517(4)
C10 C12 1.523(5)
C10 H10 1.0000
C11 H11A 0.9800
C11 H11B 0.9800
C11 H11C 0.9800
C8 H8A 0.9800
C8 H8B 0.9800
C8 H8C 0.9800
C16 H16 0.9500
C19 H19A 0.9800
C19 H19B 0.9800
C19 H19C 0.9800
C9 H9A 0.9800
C9 H9B 0.9800
C9 H9C 0.9800
C12 H12A 0.9800
C12 H12B 0.9800
C12 H12C 0.9800
C20 H20A 0.9800
C20 H20B 0.9800
C20 H20C 0.9800

loop_
_geom_torsion_atom_site_label_1
_geom_torsion_atom_site_label_2
_geom_torsion_atom_site_label_3
_geom_torsion_atom_site_label_4
_geom_torsion
O2 P1 O1 C1 -3.3(2)
O4 P1 O1 C1 -126.8(2)
O3 P1 O1 C1 123.2(2)
O2 P1 O3 C19 -58.2(3)
O4 P1 O3 C19 67.6(2)
O1 P1 O3 C19 176.3(2)
O2 P1 O4 C20 173.7(3)
O3 P1 O4 C20 44.5(3)
O1 P1 O4 C20 -60.2(3)
C5 C4 C3 C2 -0.6(4)
C13 C4 C3 C2 178.2(2)
C3 C4 C5 C6 0.4(4)
C13 C4 C5 C6 -178.4(2)
C5 C4 C13 C18 35.4(4)
C3 C4 C13 C18 -143.4(3)
C5 C4 C13 C14 -145.3(3)
C3 C4 C13 C14 35.9(4)
P1 O1 C1 C2 -95.3(3)
P1 O1 C1 C6 89.2(3)
C14 C13 C18 C17 -0.7(4)
C4 C13 C18 C17 178.7(3)
C18 C13 C14 C15 0.7(4)
C4 C13 C14 C15 -178.6(3)
C4 C5 C6 C1 0.1(4)
C4 C5 C6 C7 -179.9(2)
C2 C1 C6 C5 -0.3(4)
O1 C1 C6 C5 174.9(2)
C2 C1 C6 C7 179.7(2)
O1 C1 C6 C7 -5.1(4)
C8 C7 C6 C5 -54.0(4)
C9 C7 C6 C5 70.5(4)
C8 C7 C6 C1 126.1(3)
C9 C7 C6 C1 -109.4(3)
C13 C18 C17 C16 0.3(5)
C13 C14 C15 C16 -0.3(5)
C4 C3 C2 C1 0.4(4)
C4 C3 C2 C10 -178.1(3)
C6 C1 C2 C3 0.1(4)
O1 C1 C2 C3 -175.2(2)
C6 C1 C2 C10 178.5(3)
O1 C1 C2 C10 3.3(4)
C11 C10 C2 C3 60.8(4)
C12 C10 C2 C3 -63.0(4)
C11 C10 C2 C1 -117.5(3)
C12 C10 C2 C1 118.7(4)
C14 C15 C16 C17 -0.1(5)
C18 C17 C16 C15 0.1(5)
